data_4120678
loop_
_publ_author_name
'Ge, Fang'
'Kehr, Gerald'
'Daniliuc, Constantin G.'
'Erker, Gerhard'

_publ_section_title
;
 Borole formation by 1,1-carboboration.
;
_journal_issue 1
_journal_name_full 'Journal of the American Chemical Society'
_journal_page_first 68
_journal_page_last 71
_journal_paper_doi 10.1021/ja4110396
_journal_volume 136
_journal_year 2014
_chemical_formula_sum 'C34 H23 B2 F15 Si2'
_chemical_formula_weight 794.32
_chemical_name_systematic
; 
 ? 
;
_space_group_IT_number 2
_symmetry_cell_setting triclinic
_symmetry_space_group_name_Hall '-P 1'
_symmetry_space_group_name_H-M 'P -1'
_atom_sites_solution_hydrogens geom
_atom_sites_solution_primary direct
_atom_sites_solution_secondary difmap
_audit_creation_method SHELXL-97
_cell_angle_alpha 81.215(4)
_cell_angle_beta 84.155(3)
_cell_angle_gamma 68.825(3)
_cell_formula_units_Z 2
_cell_length_a 10.8632(4)
_cell_length_b 11.8992(6)
_cell_length_c 14.8632(9)
_cell_measurement_reflns_used 5287
_cell_measurement_temperature 223(2)
_cell_measurement_theta_max 68.25
_cell_measurement_theta_min 0.88
_cell_volume 1768.26(16)
_computing_cell_refinement 'Collect (Nonius B.V., 1998)'
_computing_data_collection 'Collect (Nonius B.V., 1998)'
_computing_data_reduction 'Denzo-SMN (Otwinowski & Minor, 1997)'
_computing_molecular_graphics 'XP (BrukerAXS, 2000)'
_computing_publication_material 'SHELXL-97 (Sheldrick, 1997)'
_computing_structure_refinement 'SHELXL-97 (Sheldrick, 1997)'
_computing_structure_solution 'SHELXS-97 (Sheldrick, 1990)'
_diffrn_ambient_temperature 223(2)
_diffrn_measured_fraction_theta_full 0.942
_diffrn_measured_fraction_theta_max 0.942
_diffrn_measurement_device_type 'Nonius KappaCCD APEXII'
_diffrn_measurement_method '\w and \f scans'
_diffrn_radiation_monochromator graphite
_diffrn_radiation_source 'fine-focus sealed tube'
_diffrn_radiation_type CuK\a
_diffrn_radiation_wavelength 1.54178
_diffrn_reflns_av_R_equivalents 0.057
_diffrn_reflns_av_sigmaI/netI 0.0393
_diffrn_reflns_limit_h_max 12
_diffrn_reflns_limit_h_min 0
_diffrn_reflns_limit_k_max 13
_diffrn_reflns_limit_k_min -12
_diffrn_reflns_limit_l_max 17
_diffrn_reflns_limit_l_min -17
_diffrn_reflns_number 22107
_diffrn_reflns_theta_full 67.15
_diffrn_reflns_theta_max 67.15
_diffrn_reflns_theta_min 4.02
_exptl_absorpt_coefficient_mu 1.874
_exptl_absorpt_correction_T_max 0.9635
_exptl_absorpt_correction_T_min 0.8348
_exptl_absorpt_correction_type multi-scan
_exptl_absorpt_process_details 'Denzo (Otwinowski, Borek, Majewski & Minor, 2003)'
_exptl_crystal_colour orange
_exptl_crystal_density_diffrn 1.492
_exptl_crystal_density_method 'not measured'
_exptl_crystal_description plate
_exptl_crystal_F_000 800
_exptl_crystal_size_max 0.10
_exptl_crystal_size_mid 0.05
_exptl_crystal_size_min 0.02
_refine_diff_density_max 0.233
_refine_diff_density_min -0.256
_refine_diff_density_rms 0.042
_refine_ls_extinction_method none
_refine_ls_goodness_of_fit_ref 1.028
_refine_ls_hydrogen_treatment constr
_refine_ls_matrix_type full
_refine_ls_number_parameters 484
_refine_ls_number_reflns 5941
_refine_ls_number_restraints 24
_refine_ls_restrained_S_all 1.075
_refine_ls_R_factor_all 0.0744
_refine_ls_R_factor_gt 0.0481
_refine_ls_shift/su_max 0.000
_refine_ls_shift/su_mean 0.000
_refine_ls_structure_factor_coef Fsqd
_refine_ls_weighting_details 'calc w=1/[\s^2^(Fo^2^)+(0.0549P)^2^+0.8979P] where P=(Fo^2^+2Fc^2^)/3'
_refine_ls_weighting_scheme calc
_refine_ls_wR_factor_gt 0.1170
_refine_ls_wR_factor_ref 0.1328
_reflns_number_gt 4173
_reflns_number_total 5941
_reflns_threshold_expression >2sigma(I)
_cod_data_source_file ja4110396_si_002.cif
_cod_data_source_block erk7322
_cod_original_cell_volume 1768.26(15)
_cod_original_sg_symbol_H-M P-1
_cod_database_code 4120678

loop_
_symmetry_equiv_pos_as_xyz
'x, y, z'
'-x, -y, -z'

loop_
_atom_site_label
_atom_site_type_symbol
_atom_site_fract_x
_atom_site_fract_y
_atom_site_fract_z
_atom_site_U_iso_or_equiv
_atom_site_adp_type
_atom_site_occupancy
_atom_site_symmetry_multiplicity
_atom_site_calc_flag
_atom_site_refinement_flags
Si1 Si 0.22078(9) 0.07569(8) 0.25629(6) 0.0616(3) Uani 1 1 d .
Si2 Si -0.20039(10) 0.39609(10) -0.01353(6) 0.0721(3) Uani 1 1 d .
B1 B 0.0381(3) 0.2191(3) 0.0988(2) 0.0527(8) Uani 1 1 d .
B2 B -0.0814(3) 0.2582(3) 0.3523(2) 0.0490(8) Uani 1 1 d .
C1 C 0.0695(3) 0.1935(3) 0.20480(19) 0.0496(7) Uani 1 1 d .
C2 C -0.0442(3) 0.2595(3) 0.24796(18) 0.0468(6) Uani 1 1 d .
C3 C -0.1485(3) 0.3320(3) 0.17873(18) 0.0492(7) Uani 1 1 d .
C4 C -0.1081(3) 0.3146(3) 0.09173(19) 0.0539(7) Uani 1 1 d .
C5 C 0.2618(5) -0.0622(4) 0.1997(3) 0.1084(16) Uani 1 1 d .
H5A H 0.1900 -0.0935 0.2115 0.163 Uiso 1 1 calc R
H5B H 0.3422 -0.1233 0.2235 0.163 Uiso 1 1 calc R
H5C H 0.2748 -0.0422 0.1346 0.163 Uiso 1 1 calc R
C6 C 0.3598(4) 0.1343(5) 0.2419(3) 0.1019(14) Uani 1 1 d .
H6A H 0.4375 0.0728 0.2688 0.153 Uiso 1 1 calc R
H6B H 0.3353 0.2067 0.2719 0.153 Uiso 1 1 calc R
H6C H 0.3791 0.1539 0.1775 0.153 Uiso 1 1 calc R
C7 C 0.1994(4) 0.0287(3) 0.3812(2) 0.0821(11) Uani 1 1 d .
H7A H 0.1109 0.0268 0.3951 0.123 Uiso 1 1 calc R
H7B H 0.2125 0.0864 0.4153 0.123 Uiso 1 1 calc R
H7C H 0.2636 -0.0515 0.3979 0.123 Uiso 1 1 calc R
C8 C -0.0840(5) 0.4311(6) -0.1025(3) 0.139(2) Uani 1 1 d U
H8A H -0.1300 0.4688 -0.1580 0.209 Uiso 1 1 calc R
H8B H -0.0125 0.3566 -0.1141 0.209 Uiso 1 1 calc R
H8C H -0.0484 0.4863 -0.0821 0.209 Uiso 1 1 calc R
C9 C -0.2811(5) 0.2988(5) -0.0512(3) 0.1201(19) Uani 1 1 d .
H9A H -0.3343 0.3425 -0.1026 0.180 Uiso 1 1 calc R
H9B H -0.3372 0.2779 -0.0014 0.180 Uiso 1 1 calc R
H9C H -0.2140 0.2251 -0.0691 0.180 Uiso 1 1 calc R
C10 C -0.3325(4) 0.5426(4) 0.0068(3) 0.0917(13) Uani 1 1 d .
H10A H -0.2961 0.5906 0.0357 0.138 Uiso 1 1 calc R
H10B H -0.4028 0.5268 0.0462 0.138 Uiso 1 1 calc R
H10C H -0.3676 0.5867 -0.0509 0.138 Uiso 1 1 calc R
C11 C 0.1293(3) 0.1618(3) 0.0186(2) 0.0709(10) Uani 1 1 d .
C12 C 0.2587(4) 0.1574(4) 0.0040(3) 0.0991(14) Uani 1 1 d .
H12 H 0.2950 0.1881 0.0452 0.119 Uiso 1 1 calc R
C13 C 0.3365(5) 0.1078(6) -0.0716(4) 0.141(2) Uani 1 1 d U
H13 H 0.4233 0.1078 -0.0825 0.169 Uiso 1 1 calc R
C14 C 0.2847(8) 0.0599(8) -0.1284(4) 0.174(3) Uani 1 1 d U
H14 H 0.3367 0.0273 -0.1792 0.209 Uiso 1 1 calc R
C15 C 0.1588(7) 0.0573(7) -0.1144(4) 0.166(3) Uani 1 1 d U
H15 H 0.1267 0.0193 -0.1527 0.199 Uiso 1 1 calc R
C16 C 0.0809(5) 0.1118(5) -0.0430(3) 0.1142(18) Uani 1 1 d .
H16 H -0.0074 0.1154 -0.0353 0.137 Uiso 1 1 calc R
C21 C -0.2805(3) 0.4143(3) 0.21107(18) 0.0514(7) Uani 1 1 d .
F22 F -0.19485(18) 0.56478(18) 0.22796(13) 0.0720(5) Uani 1 1 d .
C22 C -0.2977(3) 0.5266(3) 0.23615(19) 0.0554(8) Uani 1 1 d .
F23 F -0.4321(2) 0.71226(19) 0.28881(14) 0.0842(6) Uani 1 1 d .
C23 C -0.4181(3) 0.6030(3) 0.2672(2) 0.0625(8) Uani 1 1 d .
F24 F -0.64374(19) 0.6391(2) 0.30609(15) 0.0925(7) Uani 1 1 d .
C24 C -0.5256(3) 0.5665(3) 0.2748(2) 0.0678(9) Uani 1 1 d .
F25 F -0.61824(19) 0.4214(2) 0.25542(15) 0.0898(7) Uani 1 1 d .
C25 C -0.5133(3) 0.4565(3) 0.2495(2) 0.0664(9) Uani 1 1 d .
F26 F -0.38284(18) 0.27510(18) 0.19450(13) 0.0735(5) Uani 1 1 d .
C26 C -0.3917(3) 0.3831(3) 0.21799(19) 0.0566(8) Uani 1 1 d .
C31 C -0.0059(3) 0.2974(3) 0.41864(18) 0.0516(7) Uani 1 1 d .
F32 F 0.07153(19) 0.41794(18) 0.30178(11) 0.0694(5) Uani 1 1 d .
C32 C 0.0700(3) 0.3696(3) 0.38912(19) 0.0535(7) Uani 1 1 d .
F33 F 0.2101(2) 0.4725(2) 0.41417(14) 0.0843(6) Uani 1 1 d .
C33 C 0.1427(3) 0.4001(3) 0.4462(2) 0.0591(8) Uani 1 1 d .
F34 F 0.2115(2) 0.3853(2) 0.59270(13) 0.0872(7) Uani 1 1 d .
C34 C 0.1428(3) 0.3556(3) 0.5372(2) 0.0617(8) Uani 1 1 d .
F35 F 0.0687(2) 0.2428(2) 0.65956(12) 0.0899(7) Uani 1 1 d .
C35 C 0.0699(3) 0.2851(3) 0.5705(2) 0.0648(9) Uani 1 1 d .
F36 F -0.0707(2) 0.1855(2) 0.54883(12) 0.0842(6) Uani 1 1 d .
C36 C -0.0031(3) 0.2573(3) 0.5121(2) 0.0588(8) Uani 1 1 d .
C41 C -0.2052(3) 0.2220(3) 0.38865(18) 0.0508(7) Uani 1 1 d .
F42 F -0.3007(2) 0.39690(18) 0.46353(13) 0.0769(6) Uani 1 1 d .
C42 C -0.3086(3) 0.2946(3) 0.4399(2) 0.0571(8) Uani 1 1 d .
F43 F -0.5219(2) 0.3486(2) 0.51203(15) 0.0966(7) Uani 1 1 d .
C43 C -0.4227(3) 0.2724(3) 0.4654(2) 0.0658(9) Uani 1 1 d .
F44 F -0.5469(2) 0.1457(2) 0.46693(16) 0.0978(7) Uani 1 1 d .
C44 C -0.4370(3) 0.1709(4) 0.4423(2) 0.0695(10) Uani 1 1 d .
F45 F -0.3462(2) -0.0085(2) 0.37159(15) 0.0897(6) Uani 1 1 d .
C45 C -0.3354(3) 0.0933(3) 0.3933(2) 0.0647(9) Uani 1 1 d .
F46 F -0.12843(19) 0.04282(17) 0.31809(13) 0.0724(5) Uani 1 1 d .
C46 C -0.2238(3) 0.1204(3) 0.36650(19) 0.0554(7) Uani 1 1 d .

loop_
_atom_site_aniso_label
_atom_site_aniso_U_11
_atom_site_aniso_U_22
_atom_site_aniso_U_33
_atom_site_aniso_U_23
_atom_site_aniso_U_13
_atom_site_aniso_U_12
Si1 0.0555(5) 0.0591(5) 0.0619(5) -0.0094(4) -0.0129(4) -0.0067(4)
Si2 0.0641(6) 0.0907(7) 0.0446(5) -0.0044(4) -0.0095(4) -0.0070(5)
B1 0.053(2) 0.056(2) 0.0497(18) -0.0086(15) -0.0021(15) -0.0189(16)
B2 0.0502(19) 0.0445(18) 0.0481(18) -0.0048(14) -0.0048(14) -0.0114(15)
C1 0.0492(16) 0.0511(17) 0.0491(15) -0.0079(13) -0.0045(13) -0.0173(13)
C2 0.0481(16) 0.0491(16) 0.0460(15) -0.0065(12) -0.0055(12) -0.0195(13)
C3 0.0452(16) 0.0557(17) 0.0441(15) -0.0076(13) -0.0025(12) -0.0140(13)
C4 0.0509(17) 0.0631(19) 0.0452(15) -0.0084(13) -0.0015(13) -0.0168(14)
C5 0.128(4) 0.069(3) 0.104(3) -0.022(2) -0.038(3) 0.006(2)
C6 0.060(2) 0.140(4) 0.102(3) -0.014(3) -0.012(2) -0.030(3)
C7 0.084(3) 0.069(2) 0.076(2) 0.0079(18) -0.025(2) -0.0074(19)
C8 0.108(4) 0.180(5) 0.079(3) 0.039(3) 0.006(3) -0.016(3)
C9 0.111(4) 0.123(4) 0.115(4) -0.039(3) -0.062(3) -0.004(3)
C10 0.097(3) 0.088(3) 0.065(2) 0.006(2) -0.020(2) -0.004(2)
C11 0.065(2) 0.079(2) 0.0525(18) -0.0145(17) -0.0033(16) -0.0040(18)
C12 0.066(3) 0.131(4) 0.077(3) -0.011(2) 0.012(2) -0.012(2)
C13 0.083(3) 0.188(6) 0.104(4) -0.014(4) 0.025(3) 0.000(3)
C14 0.135(5) 0.230(7) 0.092(4) -0.060(4) 0.014(4) 0.022(5)
C15 0.146(5) 0.210(6) 0.108(4) -0.096(4) -0.015(4) 0.011(4)
C16 0.095(3) 0.144(4) 0.086(3) -0.066(3) -0.013(2) 0.002(3)
C21 0.0466(16) 0.0611(19) 0.0407(14) -0.0036(13) -0.0051(12) -0.0122(14)
F22 0.0626(12) 0.0771(13) 0.0798(12) -0.0264(10) -0.0002(9) -0.0228(10)
C22 0.0475(17) 0.065(2) 0.0474(16) -0.0078(14) -0.0022(13) -0.0127(15)
F23 0.0825(14) 0.0692(13) 0.0861(14) -0.0234(11) -0.0015(11) -0.0042(10)
C23 0.058(2) 0.062(2) 0.0562(18) -0.0116(15) -0.0014(15) -0.0062(16)
F24 0.0587(12) 0.0951(16) 0.0932(15) -0.0094(12) 0.0123(10) 0.0041(11)
C24 0.0492(19) 0.072(2) 0.0585(19) -0.0019(16) 0.0021(15) 0.0030(17)
F25 0.0524(12) 0.1097(17) 0.1027(16) -0.0027(13) 0.0058(11) -0.0298(11)
C25 0.0461(18) 0.082(2) 0.0595(19) 0.0042(17) -0.0006(14) -0.0140(17)
F26 0.0649(12) 0.0763(13) 0.0817(13) -0.0108(10) -0.0027(10) -0.0275(10)
C26 0.0539(19) 0.062(2) 0.0483(16) -0.0009(14) -0.0045(13) -0.0160(15)
C31 0.0564(18) 0.0569(18) 0.0425(15) -0.0065(13) -0.0032(13) -0.0206(15)
F32 0.0856(13) 0.0844(13) 0.0511(10) -0.0054(9) 0.0004(9) -0.0474(11)
C32 0.0548(18) 0.0610(19) 0.0452(16) -0.0102(14) 0.0002(13) -0.0202(15)
F33 0.0828(14) 0.1138(17) 0.0834(13) -0.0306(12) 0.0098(11) -0.0631(13)
C33 0.0531(18) 0.070(2) 0.0614(19) -0.0194(16) 0.0043(15) -0.0273(16)
F34 0.0788(13) 0.1278(18) 0.0735(12) -0.0371(12) -0.0130(10) -0.0462(13)
C34 0.0533(18) 0.078(2) 0.0583(19) -0.0252(17) -0.0071(15) -0.0210(17)
F35 0.1132(17) 0.1177(18) 0.0446(10) -0.0032(10) -0.0198(10) -0.0463(14)
C35 0.070(2) 0.082(2) 0.0405(16) -0.0122(15) -0.0116(15) -0.0197(19)
F36 0.1169(17) 0.1044(16) 0.0520(10) 0.0126(10) -0.0192(10) -0.0684(14)
C36 0.068(2) 0.065(2) 0.0498(17) -0.0049(15) -0.0067(15) -0.0316(17)
C41 0.0522(17) 0.0598(18) 0.0394(14) -0.0024(13) -0.0057(12) -0.0193(14)
F42 0.0812(13) 0.0719(13) 0.0784(12) -0.0268(10) 0.0124(10) -0.0253(10)
C42 0.0595(19) 0.064(2) 0.0474(16) -0.0057(14) -0.0004(14) -0.0217(16)
F43 0.0677(13) 0.1161(18) 0.0901(15) -0.0192(13) 0.0253(11) -0.0188(12)
C43 0.055(2) 0.078(2) 0.0566(19) -0.0049(17) 0.0038(15) -0.0169(18)
F44 0.0694(13) 0.138(2) 0.0974(16) 0.0010(14) 0.0034(11) -0.0578(14)
C44 0.0502(19) 0.100(3) 0.0592(19) 0.0065(19) -0.0025(15) -0.0337(19)
F45 0.0972(16) 0.0976(16) 0.0983(15) -0.0130(13) -0.0073(12) -0.0618(14)
C45 0.070(2) 0.075(2) 0.0615(19) -0.0020(17) -0.0126(17) -0.0403(19)
F46 0.0750(13) 0.0725(12) 0.0776(12) -0.0272(10) 0.0066(10) -0.0312(10)
C46 0.0566(18) 0.063(2) 0.0481(16) -0.0088(14) -0.0033(14) -0.0225(16)

loop_
_atom_type_symbol
_atom_type_description
_atom_type_scat_dispersion_real
_atom_type_scat_dispersion_imag
_atom_type_scat_source
C C 0.0181 0.0091 'International Tables Vol C Tables 4.2.6.8 and 6.1.1.4'
H H 0.0000 0.0000 'International Tables Vol C Tables 4.2.6.8 and 6.1.1.4'
B B 0.0090 0.0039 'International Tables Vol C Tables 4.2.6.8 and 6.1.1.4'
F F 0.0727 0.0534 'International Tables Vol C Tables 4.2.6.8 and 6.1.1.4'
Si Si 0.2541 0.3302 'International Tables Vol C Tables 4.2.6.8 and 6.1.1.4'

loop_
_geom_angle_atom_site_label_1
_geom_angle_atom_site_label_2
_geom_angle_atom_site_label_3
_geom_angle
C5 Si1 C6 111.3(2)
C5 Si1 C7 106.6(2)
C6 Si1 C7 106.6(2)
C5 Si1 C1 108.02(17)
C6 Si1 C1 110.11(18)
C7 Si1 C1 114.20(15)
C8 Si2 C10 107.1(2)
C8 Si2 C9 111.7(3)
C10 Si2 C9 107.3(2)
C8 Si2 C4 109.12(19)
C10 Si2 C4 112.66(15)
C9 Si2 C4 108.90(19)
C11 B1 C4 125.9(3)
C11 B1 C1 127.7(3)
C4 B1 C1 106.4(2)
C2 B2 C31 122.6(3)
C2 B2 C41 117.1(2)
C31 B2 C41 120.3(2)
C2 C1 B1 105.0(2)
C2 C1 Si1 128.4(2)
B1 C1 Si1 125.7(2)
C1 C2 C3 110.5(2)
C1 C2 B2 129.1(3)
C3 C2 B2 120.1(2)
C4 C3 C21 126.3(3)
C4 C3 C2 114.1(2)
C21 C3 C2 119.6(2)
C3 C4 B1 103.9(2)
C3 C4 Si2 127.2(2)
B1 C4 Si2 128.7(2)
Si1 C5 H5A 109.5
Si1 C5 H5B 109.5
H5A C5 H5B 109.5
Si1 C5 H5C 109.5
H5A C5 H5C 109.5
H5B C5 H5C 109.5
Si1 C6 H6A 109.5
Si1 C6 H6B 109.5
H6A C6 H6B 109.5
Si1 C6 H6C 109.5
H6A C6 H6C 109.5
H6B C6 H6C 109.5
Si1 C7 H7A 109.5
Si1 C7 H7B 109.5
H7A C7 H7B 109.5
Si1 C7 H7C 109.5
H7A C7 H7C 109.5
H7B C7 H7C 109.5
Si2 C8 H8A 109.5
Si2 C8 H8B 109.5
H8A C8 H8B 109.5
Si2 C8 H8C 109.5
H8A C8 H8C 109.5
H8B C8 H8C 109.5
Si2 C9 H9A 109.5
Si2 C9 H9B 109.5
H9A C9 H9B 109.5
Si2 C9 H9C 109.5
H9A C9 H9C 109.5
H9B C9 H9C 109.5
Si2 C10 H10A 109.5
Si2 C10 H10B 109.5
H10A C10 H10B 109.5
Si2 C10 H10C 109.5
H10A C10 H10C 109.5
H10B C10 H10C 109.5
C12 C11 C16 117.5(4)
C12 C11 B1 122.9(3)
C16 C11 B1 119.6(4)
C11 C12 C13 120.8(5)
C11 C12 H12 119.6
C13 C12 H12 119.6
C14 C13 C12 119.0(6)
C14 C13 H13 120.5
C12 C13 H13 120.5
C13 C14 C15 122.3(5)
C13 C14 H14 118.9
C15 C14 H14 118.9
C14 C15 C16 118.4(6)
C14 C15 H15 120.8
C16 C15 H15 120.8
C15 C16 C11 121.9(5)
C15 C16 H16 119.1
C11 C16 H16 119.1
C26 C21 C22 116.1(3)
C26 C21 C3 122.2(3)
C22 C21 C3 121.7(3)
F22 C22 C23 118.1(3)
F22 C22 C21 119.3(3)
C23 C22 C21 122.6(3)
F23 C23 C24 119.8(3)
F23 C23 C22 121.0(3)
C24 C23 C22 119.2(3)
F24 C24 C23 120.1(3)
F24 C24 C25 119.7(3)
C23 C24 C25 120.2(3)
F25 C25 C24 120.4(3)
F25 C25 C26 120.6(3)
C24 C25 C26 119.0(3)
F26 C26 C25 117.5(3)
F26 C26 C21 119.5(3)
C25 C26 C21 123.0(3)
C32 C31 C36 114.2(3)
C32 C31 B2 122.9(3)
C36 C31 B2 122.8(3)
F32 C32 C33 116.0(3)
F32 C32 C31 120.2(3)
C33 C32 C31 123.7(3)
F33 C33 C34 120.3(3)
F33 C33 C32 120.8(3)
C34 C33 C32 118.9(3)
F34 C34 C35 120.3(3)
F34 C34 C33 119.4(3)
C35 C34 C33 120.3(3)
F35 C35 C34 120.4(3)
F35 C35 C36 120.1(3)
C34 C35 C36 119.6(3)
F36 C36 C35 116.7(3)
F36 C36 C31 120.0(3)
C35 C36 C31 123.3(3)
C42 C41 C46 114.7(3)
C42 C41 B2 122.1(3)
C46 C41 B2 123.0(3)
F42 C42 C43 116.9(3)
F42 C42 C41 119.2(3)
C43 C42 C41 123.8(3)
F43 C43 C42 121.3(3)
F43 C43 C44 119.2(3)
C42 C43 C44 119.5(3)
F44 C44 C43 121.1(3)
F44 C44 C45 119.8(4)
C43 C44 C45 119.1(3)
F45 C45 C46 120.1(3)
F45 C45 C44 120.1(3)
C46 C45 C44 119.8(3)
F46 C46 C45 117.6(3)
F46 C46 C41 119.5(3)
C45 C46 C41 122.9(3)

loop_
_geom_bond_atom_site_label_1
_geom_bond_atom_site_label_2
_geom_bond_distance
Si1 C5 1.847(4)
Si1 C6 1.860(4)
Si1 C7 1.871(4)
Si1 C1 1.875(3)
Si2 C8 1.841(5)
Si2 C10 1.859(4)
Si2 C9 1.859(5)
Si2 C4 1.883(3)
B1 C11 1.545(5)
B1 C4 1.587(5)
B1 C1 1.606(4)
B2 C2 1.562(4)
B2 C31 1.563(4)
B2 C41 1.576(5)
C1 C2 1.359(4)
C2 C3 1.532(4)
C3 C4 1.345(4)
C3 C21 1.494(4)
C5 H5A 0.9700
C5 H5B 0.9700
C5 H5C 0.9700
C6 H6A 0.9700
C6 H6B 0.9700
C6 H6C 0.9700
C7 H7A 0.9700
C7 H7B 0.9700
C7 H7C 0.9700
C8 H8A 0.9700
C8 H8B 0.9700
C8 H8C 0.9700
C9 H9A 0.9700
C9 H9B 0.9700
C9 H9C 0.9700
C10 H10A 0.9700
C10 H10B 0.9700
C10 H10C 0.9700
C11 C12 1.384(5)
C11 C16 1.400(6)
C12 C13 1.405(6)
C12 H12 0.9400
C13 C14 1.353(9)
C13 H13 0.9400
C14 C15 1.373(10)
C14 H14 0.9400
C15 C16 1.377(6)
C15 H15 0.9400
C16 H16 0.9400
C21 C26 1.377(4)
C21 C22 1.385(4)
F22 C22 1.339(4)
C22 C23 1.377(4)
F23 C23 1.339(4)
C23 C24 1.374(5)
F24 C24 1.345(4)
C24 C25 1.375(5)
F25 C25 1.339(4)
C25 C26 1.376(4)
F26 C26 1.350(4)
C31 C32 1.391(4)
C31 C36 1.398(4)
F32 C32 1.338(3)
C32 C33 1.383(4)
F33 C33 1.329(4)
C33 C34 1.375(5)
F34 C34 1.330(3)
C34 C35 1.360(5)
F35 C35 1.343(4)
C35 C36 1.382(4)
F36 C36 1.340(4)
C41 C42 1.384(4)
C41 C46 1.386(4)
F42 C42 1.350(4)
C42 C43 1.365(5)
F43 C43 1.341(4)
C43 C44 1.368(5)
F44 C44 1.336(4)
C44 C45 1.380(5)
F45 C45 1.348(4)
C45 C46 1.370(4)
F46 C46 1.343(3)

loop_
_geom_torsion_atom_site_label_1
_geom_torsion_atom_site_label_2
_geom_torsion_atom_site_label_3
_geom_torsion_atom_site_label_4
_geom_torsion
C11 B1 C1 C2 -176.2(3)
C4 B1 C1 C2 2.8(3)
C11 B1 C1 Si1 -6.1(5)
C4 B1 C1 Si1 173.0(2)
C5 Si1 C1 C2 128.5(3)
C6 Si1 C1 C2 -109.8(3)
C7 Si1 C1 C2 10.1(3)
C5 Si1 C1 B1 -39.3(3)
C6 Si1 C1 B1 82.4(3)
C7 Si1 C1 B1 -157.7(3)
B1 C1 C2 C3 -2.3(3)
Si1 C1 C2 C3 -172.1(2)
B1 C1 C2 B2 170.8(3)
Si1 C1 C2 B2 1.0(5)
C31 B2 C2 C1 63.6(4)
C41 B2 C2 C1 -119.6(3)
C31 B2 C2 C3 -123.9(3)
C41 B2 C2 C3 52.9(4)
C1 C2 C3 C4 1.0(4)
B2 C2 C3 C4 -172.8(3)
C1 C2 C3 C21 -178.2(3)
B2 C2 C3 C21 8.0(4)
C21 C3 C4 B1 -180.0(3)
C2 C3 C4 B1 0.9(3)
C21 C3 C4 Si2 4.8(5)
C2 C3 C4 Si2 -174.3(2)
C11 B1 C4 C3 176.8(3)
C1 B1 C4 C3 -2.2(3)
C11 B1 C4 Si2 -8.0(5)
C1 B1 C4 Si2 172.9(2)
C8 Si2 C4 C3 138.3(4)
C10 Si2 C4 C3 19.5(4)
C9 Si2 C4 C3 -99.5(3)
C8 Si2 C4 B1 -35.8(4)
C10 Si2 C4 B1 -154.6(3)
C9 Si2 C4 B1 86.5(3)
C4 B1 C11 C12 131.0(4)
C1 B1 C11 C12 -50.2(6)
C4 B1 C11 C16 -48.9(6)
C1 B1 C11 C16 130.0(4)
C16 C11 C12 C13 1.9(7)
B1 C11 C12 C13 -178.0(4)
C11 C12 C13 C14 -2.4(9)
C12 C13 C14 C15 -0.5(12)
C13 C14 C15 C16 3.8(12)
C14 C15 C16 C11 -4.3(10)
C12 C11 C16 C15 1.5(8)
B1 C11 C16 C15 -178.6(5)
C4 C3 C21 C26 77.9(4)
C2 C3 C21 C26 -103.0(3)
C4 C3 C21 C22 -102.3(4)
C2 C3 C21 C22 76.8(4)
C26 C21 C22 F22 -177.6(3)
C3 C21 C22 F22 2.6(4)
C26 C21 C22 C23 0.7(4)
C3 C21 C22 C23 -179.2(3)
F22 C22 C23 F23 -0.1(4)
C21 C22 C23 F23 -178.4(3)
F22 C22 C23 C24 179.0(3)
C21 C22 C23 C24 0.8(5)
F23 C23 C24 F24 -1.7(5)
C22 C23 C24 F24 179.2(3)
F23 C23 C24 C25 177.5(3)
C22 C23 C24 C25 -1.7(5)
F24 C24 C25 F25 0.2(5)
C23 C24 C25 F25 -178.9(3)
F24 C24 C25 C26 -179.7(3)
C23 C24 C25 C26 1.1(5)
F25 C25 C26 F26 -0.6(4)
C24 C25 C26 F26 179.4(3)
F25 C25 C26 C21 -179.5(3)
C24 C25 C26 C21 0.4(5)
C22 C21 C26 F26 179.8(2)
C3 C21 C26 F26 -0.4(4)
C22 C21 C26 C25 -1.3(4)
C3 C21 C26 C25 178.6(3)
C2 B2 C31 C32 20.3(4)
C41 B2 C31 C32 -156.4(3)
C2 B2 C31 C36 -156.1(3)
C41 B2 C31 C36 27.2(4)
C36 C31 C32 F32 -177.3(3)
B2 C31 C32 F32 6.0(4)
C36 C31 C32 C33 0.0(5)
B2 C31 C32 C33 -176.7(3)
F32 C32 C33 F33 -0.6(4)
C31 C32 C33 F33 -178.0(3)
F32 C32 C33 C34 178.5(3)
C31 C32 C33 C34 1.2(5)
F33 C33 C34 F34 -0.3(5)
C32 C33 C34 F34 -179.5(3)
F33 C33 C34 C35 177.6(3)
C32 C33 C34 C35 -1.5(5)
F34 C34 C35 F35 -1.3(5)
C33 C34 C35 F35 -179.2(3)
F34 C34 C35 C36 178.6(3)
C33 C34 C35 C36 0.7(5)
F35 C35 C36 F36 -1.3(5)
C34 C35 C36 F36 178.8(3)
F35 C35 C36 C31 -179.5(3)
C34 C35 C36 C31 0.5(5)
C32 C31 C36 F36 -179.0(3)
B2 C31 C36 F36 -2.3(5)
C32 C31 C36 C35 -0.9(5)
B2 C31 C36 C35 175.8(3)
C2 B2 C41 C42 -126.7(3)
C31 B2 C41 C42 50.2(4)
C2 B2 C41 C46 48.4(4)
C31 B2 C41 C46 -134.7(3)
C46 C41 C42 F42 -178.8(3)
B2 C41 C42 F42 -3.4(4)
C46 C41 C42 C43 -1.8(4)
B2 C41 C42 C43 173.6(3)
F42 C42 C43 F43 -0.2(5)
C41 C42 C43 F43 -177.3(3)
F42 C42 C43 C44 179.2(3)
C41 C42 C43 C44 2.1(5)
F43 C43 C44 F44 -1.3(5)
C42 C43 C44 F44 179.3(3)
F43 C43 C44 C45 179.3(3)
C42 C43 C44 C45 -0.1(5)
F44 C44 C45 F45 -0.9(5)
C43 C44 C45 F45 178.6(3)
F44 C44 C45 C46 178.7(3)
C43 C44 C45 C46 -1.9(5)
F45 C45 C46 F46 0.4(4)
C44 C45 C46 F46 -179.2(3)
F45 C45 C46 C41 -178.3(3)
C44 C45 C46 C41 2.1(5)
C42 C41 C46 F46 -179.0(3)
B2 C41 C46 F46 5.6(4)
C42 C41 C46 C45 -0.3(4)
B2 C41 C46 C45 -175.7(3)
